data_4076665
loop_
_publ_author_name
'Spannenberg, Anke'
'Baumann, Wolfgang'
'Becke, Sigurd'
'Rosenthal, Uwe'

_publ_section_title
;
 Five-Membered Titanacyclocumulenes that Contain Linked
 Amido&#x2212;Cyclopentadienyl Ligands
;
_journal_issue 7
_journal_name_full Organometallics
_journal_page_first 1512
_journal_paper_doi 10.1021/om0108954
_journal_volume 21
_journal_year 2002
_chemical_formula_sum 'C27 H45 N Si Ti'
_chemical_formula_weight 459.63
_chemical_name_systematic
; 
 ? 
;
_space_group_IT_number 14
_symmetry_cell_setting monoclinic
_symmetry_space_group_name_Hall '-P 2yn'
_symmetry_space_group_name_H-M 'P 1 21/n 1'
_atom_sites_solution_hydrogens geom
_atom_sites_solution_primary direct
_atom_sites_solution_secondary difmap
_audit_creation_method SHELXL
_cell_angle_alpha 90.00
_cell_angle_beta 98.65(3)
_cell_angle_gamma 90.00
_cell_formula_units_Z 4
_cell_length_a 11.233(2)
_cell_length_b 11.790(2)
_cell_length_c 20.887(4)
_cell_measurement_reflns_used 5000
_cell_measurement_temperature 293(2)
_cell_measurement_theta_max 20
_cell_measurement_theta_min 4
_cell_volume 2734.7(9)
_computing_cell_refinement STOE-CELL
_computing_data_collection STOE-EXPOSE
_computing_data_reduction STOE-INTEGRATE
_computing_molecular_graphics XP
_computing_publication_material SHELXL-93
_computing_structure_refinement 'SHELXL-93 (Sheldrick, 1993)'
_computing_structure_solution 'SHELXS-86 (Sheldrick, 1990)'
_diffrn_ambient_temperature 293(2)
_diffrn_measurement_device STOE-IPDS
_diffrn_measurement_method 'LASER SCANNED IMAGING PLATE'
_diffrn_radiation_monochromator graphite
_diffrn_radiation_source 'fine-focus sealed tube'
_diffrn_radiation_type MoK\a
_diffrn_radiation_wavelength 0.71073
_diffrn_reflns_av_R_equivalents 0.0543
_diffrn_reflns_av_sigmaI/netI 0.0865
_diffrn_reflns_limit_h_max 12
_diffrn_reflns_limit_h_min -12
_diffrn_reflns_limit_k_max 13
_diffrn_reflns_limit_k_min -13
_diffrn_reflns_limit_l_max 0
_diffrn_reflns_limit_l_min -23
_diffrn_reflns_number 6573
_diffrn_reflns_theta_max 22.50
_diffrn_reflns_theta_min 1.95
_diffrn_standards_interval_time 360
_diffrn_standards_number 50-200
_exptl_absorpt_coefficient_mu 0.370
_exptl_absorpt_correction_type 'MEAN IMAGING PLATE INTENSITY METHOD'
_exptl_crystal_colour YELLOW
_exptl_crystal_density_diffrn 1.116
_exptl_crystal_description PRISM
_exptl_crystal_F_000 1000
_exptl_crystal_size_max 0.4
_exptl_crystal_size_mid 0.3
_exptl_crystal_size_min 0.2
_refine_diff_density_max 0.693
_refine_diff_density_min -0.531
_refine_diff_density_rms 0.087
_refine_ls_extinction_method none
_refine_ls_goodness_of_fit_all 1.043
_refine_ls_goodness_of_fit_obs 1.188
_refine_ls_matrix_type full
_refine_ls_number_parameters 271
_refine_ls_number_reflns 3554
_refine_ls_number_restraints 0
_refine_ls_restrained_S_all 1.183
_refine_ls_restrained_S_obs 1.188
_refine_ls_R_factor_all 0.0976
_refine_ls_R_factor_obs 0.0705
_refine_ls_shift/esd_max 0.000
_refine_ls_shift/esd_mean 0.000
_refine_ls_structure_factor_coef Fsqd
_refine_ls_weighting_details 'w=1/[\s^2^(Fo^2^)+(0.1177P)^2^+1.2043P] where P=(Fo^2^+2Fc^2^)/3'
_refine_ls_weighting_scheme calc
_refine_ls_wR_factor_all 0.2235
_refine_ls_wR_factor_obs 0.1884
_reflns_number_observed 2533
_reflns_number_total 3567
_reflns_observed_criterion >2sigma(I)
_cod_data_source_file om0108954.cif
_cod_data_source_block 224
_cod_depositor_comments
;
The following automatic conversions were performed:

'_symmetry_cell_setting' value 'MONOCLINIC' changed to 'monoclinic'
according to /home/saulius/struct/CIF-dictionaries/cif_core.dic
dictionary named 'cif_core.dic' version 2.4.1 from 2010-06-29.

Automatic conversion script
Id: cif_fix_values 1715 2011-07-08 13:25:40Z adriana 

The following automatic conversions were performed:

'_refine_ls_weighting_scheme' value 'calc
w=1/[\s^2^(Fo^2^)+(0.1177P)^2^+1.2043P] where P=(Fo^2^+2Fc^2^)/3' was
changed to 'calc'. New tag '_refine_ls_weighting_details' was
created. The value of the new tag was set to
'w=1/[\s^2^(Fo^2^)+(0.1177P)^2^+1.2043P] where P=(Fo^2^+2Fc^2^)/3'.

Automatic conversion script
Id: cif_fix_values 3143 2015-03-26 13:38:13Z robertas 
;
_cod_original_sg_symbol_H-M P21/N
_cod_database_code 4076665

loop_
_symmetry_equiv_pos_as_xyz
'x, y, z'
'-x+1/2, y+1/2, -z+1/2'
'-x, -y, -z'
'x-1/2, -y-1/2, z-1/2'

loop_
_atom_site_aniso_label
_atom_site_aniso_U_11
_atom_site_aniso_U_22
_atom_site_aniso_U_33
_atom_site_aniso_U_23
_atom_site_aniso_U_13
_atom_site_aniso_U_12
C1 0.024(3) 0.024(3) 0.027(3) 0.013(3) 0.011(2) 0.000(2)
C2 0.032(3) 0.023(3) 0.030(3) 0.001(3) 0.007(3) -0.008(2)
C3 0.029(3) 0.019(3) 0.031(3) 0.003(3) 0.004(3) 0.003(2)
C4 0.036(3) 0.015(3) 0.034(3) -0.004(3) 0.009(3) -0.008(2)
C5 0.021(3) 0.024(3) 0.030(3) -0.001(3) 0.004(2) -0.005(2)
C6 0.031(3) 0.039(4) 0.045(4) -0.001(3) 0.008(3) -0.003(3)
C7 0.025(3) 0.031(3) 0.031(4) -0.002(3) 0.011(3) 0.003(2)
C8 0.024(3) 0.022(3) 0.026(3) -0.002(3) -0.001(3) 0.001(2)
C9 0.020(3) 0.037(4) 0.041(4) 0.004(3) -0.004(3) -0.005(3)
C10 0.027(3) 0.045(4) 0.083(5) 0.012(4) -0.009(3) 0.003(3)
C11 0.030(3) 0.022(3) 0.030(3) 0.001(3) 0.000(3) 0.003(2)
C12 0.027(3) 0.035(4) 0.016(3) -0.006(3) -0.001(2) -0.004(3)
C13 0.064(4) 0.044(4) 0.033(4) -0.010(3) 0.006(3) -0.005(3)
C14 0.046(4) 0.032(4) 0.070(5) -0.006(4) 0.026(4) 0.001(3)
C15 0.050(4) 0.012(3) 0.052(4) -0.001(3) 0.016(3) 0.003(3)
C16 0.051(4) 0.029(4) 0.052(4) 0.006(3) 0.015(3) 0.000(3)
C17 0.031(3) 0.053(4) 0.035(4) 0.000(3) -0.013(3) 0.009(3)
C18 0.038(4) 0.067(5) 0.065(5) 0.014(4) -0.007(3) 0.020(4)
C19 0.039(3) 0.032(4) 0.031(3) 0.003(3) 0.005(3) -0.003(3)
C20 0.042(4) 0.031(4) 0.049(4) -0.006(3) 0.008(3) 0.003(3)
C21 0.046(4) 0.033(4) 0.040(4) -0.006(3) 0.001(3) -0.003(3)
C22 0.027(3) 0.077(5) 0.063(5) 0.008(4) 0.005(3) -0.012(3)
C23 0.040(4) 0.062(5) 0.048(4) -0.006(4) -0.006(3) -0.007(3)
C24 0.084(5) 0.030(4) 0.056(5) -0.008(4) 0.018(4) -0.013(4)
C25 0.068(5) 0.029(4) 0.097(6) 0.020(4) 0.032(5) 0.024(3)
C26 0.062(5) 0.086(6) 0.036(4) 0.021(4) -0.006(3) 0.003(4)
C27 0.063(5) 0.058(5) 0.077(6) -0.007(5) -0.044(4) -0.010(4)
N 0.025(3) 0.024(3) 0.040(3) -0.005(2) 0.009(2) 0.002(2)
Si 0.0325(9) 0.0264(9) 0.0298(9) -0.0023(7) 0.0099(7) 0.0028(7)
Ti 0.0174(5) 0.0236(6) 0.0225(6) 0.0011(4) 0.0013(4) 0.0035(4)

loop_
_atom_site_label
_atom_site_type_symbol
_atom_site_fract_x
_atom_site_fract_y
_atom_site_fract_z
_atom_site_U_iso_or_equiv
_atom_site_thermal_displace_type
_atom_site_occupancy
_atom_site_calc_flag
_atom_site_refinement_flags
C1 C 0.2981(4) 0.1629(4) 0.6863(3) 0.0242(13) Uani 1 d .
C2 C 0.4141(5) 0.1113(5) 0.6949(3) 0.0278(13) Uani 1 d .
C3 C 0.4208(5) 0.0316(4) 0.6445(3) 0.0265(13) Uani 1 d .
C4 C 0.3103(5) 0.0313(4) 0.6033(3) 0.0279(13) Uani 1 d .
C5 C 0.2314(4) 0.1090(5) 0.6272(3) 0.0252(13) Uani 1 d .
C6 C 0.1013(5) 0.1231(5) 0.6016(3) 0.038(2) Uani 1 d .
H6A H 0.0677(5) 0.1809(5) 0.6259(3) 0.057 Uiso 1 calc R
H6B H 0.0601(5) 0.0527(5) 0.6057(3) 0.057 Uiso 1 calc R
H6C H 0.0923(5) 0.1447(5) 0.5569(3) 0.057 Uiso 1 calc R
C7 C 0.5307(5) 0.2342(5) 0.5442(3) 0.0284(14) Uani 1 d .
C8 C 0.5857(5) 0.2434(4) 0.6022(3) 0.0242(13) Uani 1 d .
C9 C 0.7148(5) 0.2663(5) 0.6305(3) 0.0334(15) Uani 1 d .
C10 C 0.7775(5) 0.1588(6) 0.6575(4) 0.053(2) Uani 1 d .
H10A H 0.8594(5) 0.1757(6) 0.6752(4) 0.080 Uiso 1 calc R
H10B H 0.7761(5) 0.1038(6) 0.6235(4) 0.080 Uiso 1 calc R
H10C H 0.7365(5) 0.1287(6) 0.6910(4) 0.080 Uiso 1 calc R
C11 C 0.3104(5) 0.2413(4) 0.4994(3) 0.0279(13) Uani 1 d .
C12 C 0.4241(5) 0.2333(5) 0.5038(3) 0.0265(13) Uani 1 d .
C13 C 0.3417(6) 0.3485(6) 0.7917(3) 0.047(2) Uani 1 d .
H13A H 0.3250(6) 0.4263(6) 0.8006(3) 0.070 Uiso 1 calc R
H13B H 0.4272(6) 0.3376(6) 0.7957(3) 0.070 Uiso 1 calc R
H13C H 0.3097(6) 0.3003(6) 0.8220(3) 0.070 Uiso 1 calc R
C14 C 0.1078(6) 0.3465(5) 0.7053(4) 0.048(2) Uani 1 d .
H14A H 0.0999(6) 0.4248(5) 0.7167(4) 0.072 Uiso 1 calc R
H14B H 0.0747(6) 0.2994(5) 0.7357(4) 0.072 Uiso 1 calc R
H14C H 0.0653(6) 0.3334(5) 0.6626(4) 0.072 Uiso 1 calc R
C15 C 0.3542(6) 0.4892(5) 0.6308(3) 0.037(2) Uani 1 d .
C16 C 0.4182(6) 0.5044(5) 0.5724(3) 0.043(2) Uani 1 d .
H16A H 0.3738(6) 0.4663(5) 0.5357(3) 0.065 Uiso 1 calc R
H16B H 0.4977(6) 0.4727(5) 0.5815(3) 0.065 Uiso 1 calc R
H16C H 0.4237(6) 0.5837(5) 0.5629(3) 0.065 Uiso 1 calc R
C17 C 0.2101(5) 0.2635(6) 0.4425(3) 0.042(2) Uani 1 d .
C18 C 0.1167(6) 0.3432(7) 0.4634(4) 0.058(2) Uani 1 d .
H18A H 0.1548(6) 0.4128(7) 0.4790(4) 0.087 Uiso 1 calc R
H18B H 0.0807(6) 0.3083(7) 0.4974(4) 0.087 Uiso 1 calc R
H18C H 0.0555(6) 0.3587(7) 0.4272(4) 0.087 Uiso 1 calc R
C19 C 0.5106(5) 0.1319(5) 0.7518(3) 0.0341(14) Uani 1 d .
H19A H 0.4845(5) 0.1897(5) 0.7789(3) 0.051 Uiso 1 calc R
H19B H 0.5830(5) 0.1560(5) 0.7367(3) 0.051 Uiso 1 calc R
H19C H 0.5259(5) 0.0630(5) 0.7762(3) 0.051 Uiso 1 calc R
C20 C 0.5252(5) -0.0442(5) 0.6376(3) 0.041(2) Uani 1 d .
H20A H 0.5906(5) -0.0281(5) 0.6715(3) 0.061 Uiso 1 calc R
H20B H 0.5506(5) -0.0311(5) 0.5963(3) 0.061 Uiso 1 calc R
H20C H 0.5013(5) -0.1220(5) 0.6404(3) 0.061 Uiso 1 calc R
C21 C 0.2801(6) -0.0472(5) 0.5465(3) 0.041(2) Uani 1 d .
H21A H 0.1997(6) -0.0321(5) 0.5254(3) 0.061 Uiso 1 calc R
H21B H 0.2855(6) -0.1244(5) 0.5613(3) 0.061 Uiso 1 calc R
H21C H 0.3357(6) -0.0353(5) 0.5165(3) 0.061 Uiso 1 calc R
C22 C 0.7807(6) 0.3168(7) 0.5779(4) 0.056(2) Uani 1 d .
H22A H 0.8631(6) 0.3315(7) 0.5957(4) 0.084 Uiso 1 calc R
H22B H 0.7423(6) 0.3863(7) 0.5623(4) 0.084 Uiso 1 calc R
H22C H 0.7778(6) 0.2640(7) 0.5427(4) 0.084 Uiso 1 calc R
C23 C 0.7188(6) 0.3546(6) 0.6856(3) 0.051(2) Uani 1 d .
H23A H 0.8010(6) 0.3693(6) 0.7037(3) 0.077 Uiso 1 calc R
H23B H 0.6763(6) 0.3255(6) 0.7186(3) 0.077 Uiso 1 calc R
H23C H 0.6814(6) 0.4237(6) 0.6685(3) 0.077 Uiso 1 calc R
C24 C 0.4261(7) 0.5502(6) 0.6883(3) 0.056(2) Uani 1 d .
H24A H 0.3866(7) 0.5413(6) 0.7256(3) 0.084 Uiso 1 calc R
H24B H 0.4316(7) 0.6294(6) 0.6784(3) 0.084 Uiso 1 calc R
H24C H 0.5056(7) 0.5184(6) 0.6970(3) 0.084 Uiso 1 calc R
C25 C 0.2296(6) 0.5473(6) 0.6159(4) 0.063(2) Uani 1 d .
H25A H 0.1874(6) 0.5387(6) 0.6523(4) 0.094 Uiso 1 calc R
H25B H 0.1838(6) 0.5127(6) 0.5785(4) 0.094 Uiso 1 calc R
H25C H 0.2402(6) 0.6265(6) 0.6077(4) 0.094 Uiso 1 calc R
C26 C 0.2668(7) 0.3199(7) 0.3884(3) 0.063(2) Uani 1 d .
H26A H 0.3027(7) 0.3907(7) 0.4036(3) 0.094 Uiso 1 calc R
H26B H 0.2058(7) 0.3334(7) 0.3518(3) 0.094 Uiso 1 calc R
H26C H 0.3275(7) 0.2709(7) 0.3758(3) 0.094 Uiso 1 calc R
C27 C 0.1543(7) 0.1525(7) 0.4176(4) 0.072(3) Uani 1 d .
H27A H 0.2153(7) 0.1042(7) 0.4048(4) 0.108 Uiso 1 calc R
H27B H 0.0934(7) 0.1666(7) 0.3810(4) 0.108 Uiso 1 calc R
H27C H 0.1186(7) 0.1162(7) 0.4512(4) 0.108 Uiso 1 calc R
N N 0.3393(4) 0.3676(4) 0.6452(2) 0.0291(12) Uani 1 d .
Si Si 0.27004(14) 0.31179(14) 0.70729(8) 0.0290(5) Uani 1 d .
Ti Ti 0.38807(8) 0.23072(8) 0.60290(5) 0.0214(3) Uani 1 d .

loop_
_atom_type_symbol
_atom_type_description
_atom_type_scat_dispersion_real
_atom_type_scat_dispersion_imag
_atom_type_scat_source
C C 0.0033 0.0016 'International Tables Vol C Tables 4.2.6.8 and 6.1.1.4'
H H 0.0000 0.0000 'International Tables Vol C Tables 4.2.6.8 and 6.1.1.4'
N N 0.0061 0.0033 'International Tables Vol C Tables 4.2.6.8 and 6.1.1.4'
Si Si 0.0817 0.0704 'International Tables Vol C Tables 4.2.6.8 and 6.1.1.4'
Ti Ti 0.2776 0.4457 'International Tables Vol C Tables 4.2.6.8 and 6.1.1.4'

loop_
_geom_angle_atom_site_label_1
_geom_angle_atom_site_label_2
_geom_angle_atom_site_label_3
_geom_angle
C2 C1 C5 105.1(5)
C2 C1 Si 124.1(4)
C5 C1 Si 121.4(4)
C2 C1 Ti 75.3(3)
C5 C1 Ti 75.1(3)
Si C1 Ti 87.7(2)
C3 C2 C1 109.7(5)
C3 C2 C19 125.5(5)
C1 C2 C19 124.6(5)
C3 C2 Ti 78.8(3)
C1 C2 Ti 69.1(3)
C19 C2 Ti 122.2(4)
C4 C3 C2 108.4(5)
C4 C3 C20 125.0(5)
C2 C3 C20 126.5(5)
C4 C3 Ti 73.7(3)
C2 C3 Ti 67.5(3)
C20 C3 Ti 126.9(4)
C3 C4 C5 109.0(5)
C3 C4 C21 124.1(5)
C5 C4 C21 126.7(5)
C3 C4 Ti 73.9(3)
C5 C4 Ti 68.4(3)
C21 C4 Ti 127.7(4)
C4 C5 C1 107.8(5)
C4 C5 C6 125.3(5)
C1 C5 C6 126.5(5)
C4 C5 Ti 78.1(3)
C1 C5 Ti 67.9(3)
C6 C5 Ti 125.0(4)
C8 C7 C12 147.7(5)
C8 C7 Ti 76.0(3)
C12 C7 Ti 72.1(3)
C7 C8 C9 133.4(5)
C7 C8 Ti 70.1(3)
C9 C8 Ti 155.7(4)
C8 C9 C10 111.2(5)
C8 C9 C22 109.1(5)
C10 C9 C22 110.1(5)
C8 C9 C23 109.3(5)
C10 C9 C23 109.0(6)
C22 C9 C23 108.0(5)
C12 C11 C17 132.9(6)
C12 C11 Ti 71.4(3)
C17 C11 Ti 154.9(4)
C11 C12 C7 145.8(5)
C11 C12 Ti 74.9(4)
C7 C12 Ti 71.3(3)
N C15 C16 111.0(5)
N C15 C24 111.1(5)
C16 C15 C24 108.6(5)
N C15 C25 110.1(5)
C16 C15 C25 108.0(5)
C24 C15 C25 107.9(6)
C27 C17 C18 111.4(6)
C27 C17 C26 108.7(6)
C18 C17 C26 109.0(6)
C27 C17 C11 109.8(5)
C18 C17 C11 109.9(5)
C26 C17 C11 108.0(5)
C15 N Si 126.5(4)
C15 N Ti 131.3(4)
Si N Ti 102.2(2)
N Si C1 94.1(2)
N Si C14 116.5(3)
C1 Si C14 113.9(3)
N Si C13 115.9(3)
C1 Si C13 112.2(3)
C14 Si C13 104.5(3)
N Si Ti 41.62(15)
C1 Si Ti 52.4(2)
C14 Si Ti 128.1(2)
C13 Si Ti 127.4(2)
N Ti C7 121.5(2)
N Ti C12 121.6(2)
C7 Ti C12 36.6(2)
N Ti C11 107.4(2)
C7 Ti C11 70.2(2)
C12 Ti C11 33.7(2)
N Ti C8 107.1(2)
C7 Ti C8 33.9(2)
C12 Ti C8 70.3(2)
C11 Ti C8 103.7(2)
N Ti C1 76.0(2)
C7 Ti C1 152.9(2)
C12 Ti C1 154.1(2)
C11 Ti C1 127.6(2)
C8 Ti C1 125.7(2)
N Ti C2 97.6(2)
C7 Ti C2 117.5(2)
C12 Ti C2 140.0(2)
C11 Ti C2 144.2(2)
C8 Ti C2 92.5(2)
C1 Ti C2 35.6(2)
N Ti C5 97.7(2)
C7 Ti C5 140.1(2)
C12 Ti C5 117.5(2)
C11 Ti C5 92.7(2)
C8 Ti C5 144.1(2)
C1 Ti C5 37.1(2)
C2 Ti C5 58.2(2)
N Ti C4 130.5(2)
C7 Ti C4 107.9(2)
C12 Ti C4 97.6(2)
C11 Ti C4 88.3(2)
C8 Ti C4 114.3(2)
C1 Ti C4 58.4(2)
C2 Ti C4 55.9(2)
C5 Ti C4 33.5(2)
N Ti C3 130.6(2)
C7 Ti C3 97.6(2)
C12 Ti C3 107.8(2)
C11 Ti C3 114.0(2)
C8 Ti C3 88.3(2)
C1 Ti C3 57.8(2)
C2 Ti C3 33.7(2)
C5 Ti C3 55.8(2)
C4 Ti C3 32.4(2)
N Ti Si 36.16(14)
C7 Ti Si 152.8(2)
C12 Ti Si 153.0(2)
C11 Ti Si 124.24(15)
C8 Ti Si 123.76(15)
C1 Ti Si 39.88(14)
C2 Ti Si 66.24(14)
C5 Ti Si 66.42(13)
C4 Ti Si 96.22(13)
C3 Ti Si 96.23(13)

loop_
_geom_bond_atom_site_label_1
_geom_bond_atom_site_label_2
_geom_bond_distance
C1 C2 1.425(7)
C1 C5 1.486(8)
C1 Si 1.848(6)
C1 Ti 2.285(5)
C2 C3 1.422(8)
C2 C19 1.503(8)
C2 Ti 2.365(6)
C3 C4 1.400(8)
C3 C20 1.499(8)
C3 Ti 2.511(5)
C4 C5 1.416(7)
C4 C21 1.503(8)
C4 Ti 2.508(5)
C5 C6 1.488(7)
C5 Ti 2.384(5)
C7 C8 1.279(8)
C7 C12 1.358(8)
C7 Ti 2.159(5)
C8 C9 1.506(8)
C8 Ti 2.228(5)
C9 C10 1.517(9)
C9 C22 1.534(9)
C9 C23 1.547(9)
C11 C12 1.270(8)
C11 C17 1.533(8)
C11 Ti 2.209(6)
C12 Ti 2.169(5)
C13 Si 1.876(6)
C14 Si 1.862(6)
C15 N 1.480(7)
C15 C16 1.519(8)
C15 C24 1.523(9)
C15 C25 1.547(9)
C17 C27 1.508(9)
C17 C18 1.522(9)
C17 C26 1.530(9)
N Si 1.739(5)
N Ti 1.957(4)
Si Ti 2.880(2)
